data_2238069
loop_
_publ_author_name
'Weil, Matthias'

_publ_section_title
;
 Mg~6.75~(OH)~3~(H~0.166~AsO~4~)~3~(HAsO~4~), a member of the
 <i>M</i>~1-~<i>~x~M</i>'~6~(OH)~3~(H~2<i>x~/3</i>AsO~4~)~3~(HAsO~4~)
 family (<i>M</i>,<i>M</i>' = Co; Ni)
;
_journal_coeditor_code VN2069
_journal_issue 5
_journal_name_full 'Acta Crystallographica Section E'
_journal_page_first i29
_journal_paper_doi 10.1107/S1600536813010714
_journal_volume 69
_journal_year 2013
_chemical_formula_iupac 'Mg6.75 (O H)3 (H0.166 As O4)3 (H As O4)'
_chemical_formula_structural 'Mg6.75 (O H)3 (H0.166 As O4)3 (H As O4)'
_chemical_formula_sum 'As4 H4.5 Mg6.75 O19'
_chemical_formula_weight 772.31
_chemical_name_systematic
;
Magnesium hydroxide hydrogenarsenate (6.75/3/4)
;
_space_group_IT_number 186
_symmetry_cell_setting hexagonal
_symmetry_space_group_name_Hall 'P 6c -2c'
_symmetry_space_group_name_H-M 'P 63 m c'
_atom_sites_solution_primary isomor
_audit_creation_method SHELXL-97
_cell_angle_alpha 90.00
_cell_angle_beta 90.00
_cell_angle_gamma 120.00
_cell_formula_units_Z 2
_cell_length_a 12.7651(3)
_cell_length_b 12.7651(3)
_cell_length_c 5.08440(10)
_cell_measurement_reflns_used 5443
_cell_measurement_temperature 296(2)
_cell_measurement_theta_max 34.407
_cell_measurement_theta_min 6.192
_cell_volume 717.49(3)
_computing_cell_refinement 'SAINT (Bruker, 2008)'
_computing_data_collection 'APEX2 (Bruker, 2008)'
_computing_data_reduction 'SAINT (Bruker, 2008)'
_computing_molecular_graphics 'ATOMS for Windows (Dowty, 2006)'
_computing_publication_material 'publCIF (Westrip, 2010)'
_computing_structure_refinement 'SHELXL97 (Sheldrick, 2008)'
_computing_structure_solution 'SHELXS97 (Sheldrick, 2008)'
_diffrn_ambient_temperature 296(2)
_diffrn_measured_fraction_theta_full 1.000
_diffrn_measured_fraction_theta_max 1.000
_diffrn_measurement_device_type 'Bruker APEXII CCD'
_diffrn_measurement_method '\w and \f scans'
_diffrn_radiation_monochromator graphite
_diffrn_radiation_source 'fine-focus sealed tube'
_diffrn_radiation_type MoK\a
_diffrn_radiation_wavelength 0.71073
_diffrn_reflns_av_R_equivalents 0.0511
_diffrn_reflns_av_sigmaI/netI 0.0269
_diffrn_reflns_limit_h_max 21
_diffrn_reflns_limit_h_min -21
_diffrn_reflns_limit_k_max 21
_diffrn_reflns_limit_k_min -21
_diffrn_reflns_limit_l_max 8
_diffrn_reflns_limit_l_min -5
_diffrn_reflns_number 21473
_diffrn_reflns_theta_full 36.21
_diffrn_reflns_theta_max 36.21
_diffrn_reflns_theta_min 1.84
_diffrn_standards_number 0
_exptl_absorpt_coefficient_mu 9.649
_exptl_absorpt_correction_T_max 0.8304
_exptl_absorpt_correction_T_min 0.1599
_exptl_absorpt_correction_type multi-scan
_exptl_absorpt_process_details '(<i>SADABS</i>; Bruker, 2008)'
_exptl_crystal_colour colourless
_exptl_crystal_density_diffrn 3.575
_exptl_crystal_density_method 'not measured'
_exptl_crystal_description needle
_exptl_crystal_F_000 739
_exptl_crystal_size_max 0.30
_exptl_crystal_size_mid 0.02
_exptl_crystal_size_min 0.02
_refine_diff_density_max 1.308
_refine_diff_density_min -2.164
_refine_ls_abs_structure_details 'Flack (1983), 446 Friedel pairs'
_refine_ls_abs_structure_Flack 0.022(16)
_refine_ls_extinction_coef 0.0015(4)
_refine_ls_extinction_expression Fc^*^=kFc[1+0.001xFc^2^\l^3^/sin(2\q)]^-1/4^
_refine_ls_extinction_method 'SHELXL97 (Sheldrick, 2008)'
_refine_ls_goodness_of_fit_ref 1.205
_refine_ls_hydrogen_treatment noref
_refine_ls_matrix_type full
_refine_ls_number_parameters 60
_refine_ls_number_reflns 1144
_refine_ls_number_restraints 1
_refine_ls_restrained_S_all 1.205
_refine_ls_R_factor_all 0.0329
_refine_ls_R_factor_gt 0.0291
_refine_ls_shift/su_max 0.000
_refine_ls_shift/su_mean 0.000
_refine_ls_structure_factor_coef Fsqd
_refine_ls_weighting_details 'w=1/[\s^2^(Fo^2^)+(0.0061P)^2^+2.8884P] where P=(Fo^2^+2Fc^2^)/3'
_refine_ls_weighting_scheme calc
_refine_ls_wR_factor_gt 0.0568
_refine_ls_wR_factor_ref 0.0575
_reflns_number_gt 1066
_reflns_number_total 1144
_reflns_threshold_expression I>2\s(I)
_cod_data_source_file vn2069.cif
_cod_data_source_block I
_cod_original_formula_sum 'As4 H4.50 Mg6.75 O19'
_cod_database_code 2238069
_cod_database_fobs_code 2238069

loop_
_symmetry_equiv_pos_as_xyz
'x, y, z'
'-y, x-y, z'
'-x+y, -x, z'
'-x, -y, z+1/2'
'y, -x+y, z+1/2'
'x-y, x, z+1/2'
'-y, -x, z'
'-x+y, y, z'
'x, x-y, z'
'y, x, z+1/2'
'x-y, -y, z+1/2'
'-x, -x+y, z+1/2'

loop_
_atom_site_type_symbol
_atom_site_label
_atom_site_fract_x
_atom_site_fract_y
_atom_site_fract_z
_atom_site_U_iso_or_equiv
_atom_site_adp_type
_atom_site_calc_flag
_atom_site_refinement_flags
_atom_site_occupancy
_atom_site_symmetry_multiplicity
Mg Mg1 0.0000 0.0000 0.8698(12) 0.0227(15) Uani d SP 0.750(14) 6
Mg Mg2 0.65062(9) 0.57400(10) 0.5491(3) 0.0085(2) Uani d . 1 1
As As1 0.69764(4) 0.848821(19) 0.57265(9) 0.00778(9) Uani d S 1 2
As As2 0.6667 0.3333 0.78398(17) 0.00550(14) Uani d S 1 6
O O1 0.8487(3) 0.92434(17) 0.6201(9) 0.0257(10) Uani d S 1 2
O O2 0.6564(2) 0.7229(2) 0.3969(5) 0.0100(4) Uani d . 1 1
O O3 0.6168(3) 0.80839(17) 0.8561(7) 0.0115(6) Uani d S 1 2
O O4 0.52447(15) 0.47553(15) 0.2427(7) 0.0091(6) Uani d S 1 2
O O5 0.59609(16) 0.40391(16) 0.6823(8) 0.0173(8) Uani d S 1 2
O O6 0.3333 0.6667 0.6202(15) 0.0319(19) Uani d S 1 6

loop_
_atom_site_aniso_label
_atom_site_aniso_U_11
_atom_site_aniso_U_22
_atom_site_aniso_U_33
_atom_site_aniso_U_12
_atom_site_aniso_U_13
_atom_site_aniso_U_23
Mg1 0.0120(13) 0.0120(13) 0.044(4) 0.0060(6) 0.000 0.000
Mg2 0.0103(4) 0.0092(4) 0.0073(5) 0.0059(3) -0.0005(4) 0.0001(4)
As1 0.01061(18) 0.00811(12) 0.00544(16) 0.00530(9) -0.0004(2) -0.00021(10)
As2 0.00468(17) 0.00468(17) 0.0071(3) 0.00234(9) 0.000 0.000
O1 0.0089(14) 0.0320(17) 0.029(3) 0.0044(7) -0.0038(16) -0.0019(8)
O2 0.0141(10) 0.0099(9) 0.0072(10) 0.0070(8) -0.0016(8) -0.0015(8)
O3 0.0188(16) 0.0110(10) 0.0074(14) 0.0094(8) 0.0073(12) 0.0036(6)
O4 0.0099(10) 0.0099(10) 0.0082(14) 0.0053(11) 0.0009(5) -0.0009(5)
O5 0.0099(10) 0.0099(10) 0.034(2) 0.0065(12) -0.0037(7) 0.0037(7)
O6 0.042(3) 0.042(3) 0.011(4) 0.0212(15) 0.000 0.000

loop_
_atom_type_symbol
_atom_type_description
_atom_type_scat_dispersion_real
_atom_type_scat_dispersion_imag
_atom_type_scat_source
O O 0.0106 0.0060 'International Tables Vol C Tables 4.2.6.8 and 6.1.1.4'
Mg Mg 0.0486 0.0363 'International Tables Vol C Tables 4.2.6.8 and 6.1.1.4'
As As 0.0499 2.0058 'International Tables Vol C Tables 4.2.6.8 and 6.1.1.4'
H H 0.0000 0.0000 'International Tables Vol C Tables 4.2.6.8 and 6.1.1.4'

loop_
_geom_angle_atom_site_label_1
_geom_angle_atom_site_label_2
_geom_angle_atom_site_label_3
_geom_angle_site_symmetry_1
_geom_angle_site_symmetry_3
_geom_angle
O1 Mg1 O1 1_445 2_655 87.2(2)
O1 Mg1 O1 1_445 3_565 87.2(2)
O1 Mg1 O1 2_655 3_565 87.2(2)
O1 Mg1 O1 1_445 4_665 179.9(3)
O1 Mg1 O1 2_655 4_665 92.81(9)
O1 Mg1 O1 3_565 4_665 92.81(9)
O1 Mg1 O1 1_445 5_455 92.81(9)
O1 Mg1 O1 2_655 5_455 179.9(3)
O1 Mg1 O1 3_565 5_455 92.81(9)
O1 Mg1 O1 4_665 5_455 87.1(2)
O1 Mg1 O1 1_445 6_545 92.81(9)
O1 Mg1 O1 2_655 6_545 92.81(9)
O1 Mg1 O1 3_565 6_545 179.9(3)
O1 Mg1 O1 4_665 6_545 87.1(2)
O1 Mg1 O1 5_455 6_545 87.1(2)
O2 Mg2 O2 . 10 93.03(10)
O2 Mg2 O5 . . 164.45(12)
O2 Mg2 O5 10 . 95.00(14)
O2 Mg2 O3 . 6_654 89.84(12)
O2 Mg2 O3 10 6_654 98.49(13)
O5 Mg2 O3 . 6_654 102.09(14)
O2 Mg2 O4 . . 86.36(11)
O2 Mg2 O4 10 . 162.38(12)
O5 Mg2 O4 . . 81.96(12)
O3 Mg2 O4 6_654 . 99.12(14)
O2 Mg2 O4 . 4_665 89.76(11)
O2 Mg2 O4 10 4_665 83.86(11)
O5 Mg2 O4 . 4_665 77.91(13)
O3 Mg2 O4 6_654 4_665 177.63(15)
O4 Mg2 O4 . 4_665 78.53(7)
O2 As1 O2 . 9_565 106.56(16)
O2 As1 O1 . . 110.19(12)
O2 As1 O1 9_565 . 110.19(12)
O2 As1 O3 . . 108.02(11)
O2 As1 O3 9_565 . 108.02(11)
O1 As1 O3 . . 113.6(2)
O5 As2 O5 2_655 3_665 110.58(15)
O5 As2 O5 2_655 . 110.58(15)
O5 As2 O5 3_665 . 110.58(15)
O5 As2 O6 2_655 4_665 108.33(15)
O5 As2 O6 3_665 4_665 108.33(15)
O5 As2 O6 . 4_665 108.33(15)
As1 O1 Mg1 . 1_665 151.0(3)
As1 O1 Mg1 . 4_664 134.5(3)
Mg1 O1 Mg1 1_665 4_664 74.46(12)
As1 O2 Mg2 . . 122.99(14)
As1 O2 Mg2 . 10_554 137.98(14)
Mg2 O2 Mg2 . 10_554 98.03(11)
As1 O3 Mg2 . 10 121.83(9)
As1 O3 Mg2 . 5_565 121.83(9)
Mg2 O3 Mg2 10 5_565 115.94(18)
Mg2 O4 Mg2 . 7_665 84.17(14)
Mg2 O4 Mg2 . 4_664 147.49(17)
Mg2 O4 Mg2 7_665 4_664 88.83(7)
Mg2 O4 Mg2 . 10_554 88.83(7)
Mg2 O4 Mg2 7_665 10_554 147.49(17)
Mg2 O4 Mg2 4_664 10_554 80.23(13)
As2 O5 Mg2 . 7_665 134.44(9)
As2 O5 Mg2 . . 134.44(9)
Mg2 O5 Mg2 7_665 . 89.51(15)

loop_
_geom_bond_atom_site_label_1
_geom_bond_atom_site_label_2
_geom_bond_site_symmetry_2
_geom_bond_distance
_geom_bond_publ_flag
Mg1 O1 1_445 2.100(5) y
Mg1 O1 2_655 2.100(5) ?
Mg1 O1 3_565 2.100(5) ?
Mg1 O1 4_665 2.102(5) y
Mg1 O1 5_455 2.102(5) ?
Mg1 O1 6_545 2.102(5) ?
Mg1 Mg1 4 2.54220(10) y
Mg1 Mg1 4_554 2.54220(10) ?
Mg2 O2 . 2.018(3) y
Mg2 O2 10 2.029(3) y
Mg2 O5 . 2.036(3) y
Mg2 O3 6_654 2.053(2) y
Mg2 O4 . 2.139(3) y
Mg2 O4 4_665 2.225(3) y
As1 O2 . 1.678(2) y
As1 O2 9_565 1.678(2) ?
As1 O1 . 1.687(4) y
As1 O3 . 1.696(3) y
As2 O5 2_655 1.644(3) ?
As2 O5 3_665 1.644(3) ?
As2 O5 . 1.644(3) y
As2 O6 4_665 1.710(8) y
